data_4131572
loop_
_publ_author_name
'Sun, Junling'
'Liu, Zhichang'
'Liu, Wei-Guang'
'Wu, Yilei'
'Wang, Yuping'
'Barnes, Jonathan C.'
'Hermann, Keith R.'
'Goddard, 3rd, William A'
'Wasielewski, Michael R.'
'Stoddart, J. Fraser'

_publ_section_title
;
 Mechanical-Bond-Protected, Air-Stable Radicals.
;
_journal_issue 36
_journal_name_full 'Journal of the American Chemical Society'
_journal_page_first 12704
_journal_page_last 12709
_journal_paper_doi 10.1021/jacs.7b06857
_journal_volume 139
_journal_year 2017
_chemical_formula_moiety 'C40 H32 N4, C26 H24 Br2 N2, 4(F6 P), C4 H6 N2'
_chemical_formula_sum 'C70 H62 Br2 F24 N8 P4'
_chemical_formula_weight 1754.97
_space_group_crystal_system monoclinic
_space_group_IT_number 11
_space_group_name_Hall '-P 2yb'
_space_group_name_H-M_alt 'P 1 21/m 1'
_atom_sites_solution_hydrogens geom
_audit_creation_date 2015-03-10
_audit_creation_method
;
Olex2 1.2
(compiled 2015.01.26 svn.r3150 for OlexSys, GUI svn.r4998)
;
_cell_angle_alpha 90
_cell_angle_beta 97.398(3)
_cell_angle_gamma 90
_cell_formula_units_Z 2
_cell_length_a 11.0874(5)
_cell_length_b 17.3630(7)
_cell_length_c 18.0711(8)
_cell_measurement_reflns_used 6973
_cell_measurement_temperature 100(2)
_cell_measurement_theta_max 66.778
_cell_measurement_theta_min 2.466
_cell_volume 3449.9(3)
_computing_cell_refinement 'SAINT V7.23A (Bruker, 2005)'
_computing_data_collection 'APEX2 V2.1-4 (Bruker, 2007)'
_computing_data_reduction 'Bruker SAINT'
_computing_molecular_graphics 'Olex2 (Dolomanov et al., 2009)'
_computing_publication_material 'Olex2 (Dolomanov et al., 2009)'
_computing_structure_refinement 'ShelXL (Sheldrick, 2008)'
_diffrn_ambient_temperature 100.0
_diffrn_detector_area_resol_mean 8
_diffrn_measured_fraction_theta_full 0.978
_diffrn_measured_fraction_theta_max 0.995
_diffrn_measurement_device_type 'Bruker Kappa APEX CCD area detector'
_diffrn_measurement_method '\w and \f scans'
_diffrn_radiation_monochromator 'MX optics'
_diffrn_radiation_type CuK\a
_diffrn_radiation_wavelength 1.54178
_diffrn_reflns_av_unetI/netI 0.0273
_diffrn_reflns_Laue_measured_fraction_full 0.978
_diffrn_reflns_Laue_measured_fraction_max 0.995
_diffrn_reflns_limit_h_max 13
_diffrn_reflns_limit_h_min -13
_diffrn_reflns_limit_k_max 20
_diffrn_reflns_limit_k_min 0
_diffrn_reflns_limit_l_max 21
_diffrn_reflns_limit_l_min 0
_diffrn_reflns_number 6312
_diffrn_reflns_point_group_measured_fraction_full 0.978
_diffrn_reflns_point_group_measured_fraction_max 0.995
_diffrn_reflns_theta_full 67.679
_diffrn_reflns_theta_max 66.789
_diffrn_reflns_theta_min 3.544
_diffrn_source microsource
_exptl_absorpt_coefficient_mu 3.408
_exptl_absorpt_correction_T_max 0.7528
_exptl_absorpt_correction_T_min 0.6736
_exptl_absorpt_correction_type multi-scan
_exptl_absorpt_process_details
;
 TWINABS-2012/1 (Bruker,2012) was used for absorption correction.
 
For component 1:
 wR2(int) was 0.0770 before and 0.0576 after correction.
 The Ratio of minimum to maximum transmission is 0.85.
 The \l/2 correction factor is Not present
 
For component 2:
 wR2(int) was 0.1385 before and 0.0659 after correction.
 The Ratio of minimum to maximum transmission is 0.85.
 The \l/2 correction factor is Not present

Final HKLF 4 output contains 77107 reflections, Rint = 0.0519
 (29915 with I > 3sig(I), Rint = 0.0429)
;
_exptl_crystal_colour black
_exptl_crystal_colour_primary black
_exptl_crystal_density_diffrn 1.689
_exptl_crystal_description block
_exptl_crystal_F_000 1768
_exptl_crystal_size_max 0.088
_exptl_crystal_size_mid 0.074
_exptl_crystal_size_min 0.05
_refine_diff_density_max 1.108
_refine_diff_density_min -0.600
_refine_diff_density_rms 0.124
_refine_ls_extinction_method none
_refine_ls_goodness_of_fit_ref 1.060
_refine_ls_hydrogen_treatment constr
_refine_ls_matrix_type full
_refine_ls_number_parameters 525
_refine_ls_number_reflns 6312
_refine_ls_number_restraints 0
_refine_ls_restrained_S_all 1.060
_refine_ls_R_factor_all 0.0795
_refine_ls_R_factor_gt 0.0705
_refine_ls_shift/su_max 0.001
_refine_ls_shift/su_mean 0.000
_refine_ls_structure_factor_coef Fsqd
_refine_ls_weighting_details 'w=1/[\s^2^(Fo^2^)+(0.1284P)^2^+5.4426P] where P=(Fo^2^+2Fc^2^)/3'
_refine_ls_weighting_scheme calc
_refine_ls_wR_factor_gt 0.2042
_refine_ls_wR_factor_ref 0.2137
_reflns_Friedel_coverage 0.000
_reflns_number_gt 5351
_reflns_number_total 6312
_reflns_threshold_expression 'I > 2\s(I)'
_cod_data_source_file ja7b06857_si_002.cif
_cod_data_source_block cx0314
_cod_database_code 4131572
_shelxl_version_number 2013-4
_shelx_space_group_comment
;
The symmetry employed for this shelxl refinement is uniquely defined
by the following loop, which should always be used as a source of
symmetry information in preference to the above space-group names.
They are only intended as comments.
;
_shelx_estimated_absorpt_t_max 0.848
_shelx_estimated_absorpt_t_min 0.754
_olex2_refinement_description
;
1. Twinned data refinement
 Scales: 0.827(2) 0.173(2)
2. Fixed Uiso
 At 1.2 times of:
  All C(H) groups, All C(H,H) groups, All C(H,H,H,H) groups
 At 1.5 times of:
  All C(H,H,H) groups
3. Others
 Sof(H38C)=Sof(H38D)=Sof(Br2A)=0.5*(1-FVAR(2))
 Sof(Br2)=Sof(H38A)=Sof(H38B)=0.5*FVAR(2)
 Fixed Sof: H21A(0.5) H21B(0.5) H26A(0.5) H26B(0.5) H33A(0.5) H33B(0.5)
 H40A(0.5) H40B(0.5) H40C(0.5) H42A(0.5) H42B(0.5) H42C(0.5)
4.a Secondary CH2 refined with riding coordinates:
 C6(H6A,H6B), C13(H13A,H13B), C21(H21A,H21B), C26(H26A,H26B), C33(H33A,H33B),
 C38(H38A,H38B), C38(H38C,H38D)
4.b Me refined with riding coordinates:
 C40(H40A,H40B,H40C), C42(H42A,H42B,H42C)
4.c Aromatic/amide H refined with riding coordinates:
 C1(H1), C2(H2), C4(H4), C5(H5), C8(H8), C9(H9), C11(H11), C12(H12), C14(H14),
 C18(H18), C19(H19), C20(H20), C23(H23), C24(H24), C27(H27), C28(H28), C31(H31),
  C32(H32), C35(H35), C36(H36)
;
_olex2_date_sample_data_collection 2015-03-09
_olex2_date_sample_submission 2015-03-04
_olex2_submission_original_sample_id cx0314
_olex2_submission_special_instructions 'No special instructions were received'

loop_
_space_group_symop_operation_xyz
'x, y, z'
'-x, y+1/2, -z'
'-x, -y, -z'
'x, -y-1/2, z'

loop_
_atom_site_label
_atom_site_type_symbol
_atom_site_fract_x
_atom_site_fract_y
_atom_site_fract_z
_atom_site_U_iso_or_equiv
_atom_site_adp_type
_atom_site_occupancy
_atom_site_site_symmetry_order
_atom_site_calc_flag
_atom_site_refinement_flags_posn
_atom_site_refinement_flags_adp
_atom_site_refinement_flags_occupancy
_atom_site_disorder_assembly
_atom_site_disorder_group
N1 N -0.0032(4) 0.5472(2) 0.8213(2) 0.0432(9) Uani 1 1 d . . . . .
N2 N 0.5024(3) 0.5527(2) 0.6812(3) 0.0423(9) Uani 1 1 d . . . . .
C1 C -0.0639(4) 0.5860(3) 0.7620(3) 0.0414(10) Uani 1 1 d . . . . .
H1 H -0.1029 0.5579 0.7206 0.050 Uiso 1 1 calc R . . . .
C2 C -0.0695(4) 0.6641(3) 0.7614(2) 0.0367(9) Uani 1 1 d . . . . .
H2 H -0.1141 0.6894 0.7200 0.044 Uiso 1 1 calc R . . . .
C3 C -0.0104(4) 0.7091(2) 0.8209(2) 0.0340(9) Uani 1 1 d . . . . .
C4 C 0.0511(4) 0.6652(3) 0.8820(3) 0.0392(10) Uani 1 1 d . . . . .
H4 H 0.0915 0.6913 0.9244 0.047 Uiso 1 1 calc R . . . .
C5 C 0.0518(4) 0.5870(3) 0.8798(3) 0.0442(11) Uani 1 1 d . . . . .
H5 H 0.0928 0.5595 0.9211 0.053 Uiso 1 1 calc R . . . .
C6 C 0.0240(5) 0.4641(3) 0.8140(4) 0.0547(14) Uani 1 1 d . . . . .
H6A H -0.0421 0.4389 0.7805 0.066 Uiso 1 1 calc R . . . .
H6B H 0.0301 0.4389 0.8634 0.066 Uiso 1 1 calc R . . . .
C7 C 0.1424(5) 0.4559(3) 0.7823(4) 0.0534(13) Uani 1 1 d . . . . .
C8 C 0.2518(5) 0.4610(3) 0.8285(4) 0.0591(15) Uani 1 1 d . . . . .
H8 H 0.2520 0.4638 0.8810 0.071 Uiso 1 1 calc R . . . .
C9 C 0.3614(5) 0.4623(3) 0.7987(4) 0.0601(15) Uani 1 1 d . . . . .
H9 H 0.4359 0.4658 0.8310 0.072 Uiso 1 1 calc R . . . .
C10 C 0.3625(5) 0.4583(3) 0.7227(4) 0.0546(14) Uani 1 1 d . . . . .
C11 C 0.2523(6) 0.4509(3) 0.6755(4) 0.0611(15) Uani 1 1 d . . . . .
H11 H 0.2519 0.4469 0.6231 0.073 Uiso 1 1 calc R . . . .
C12 C 0.1435(5) 0.4496(3) 0.7063(4) 0.0588(15) Uani 1 1 d . . . . .
H12 H 0.0688 0.4444 0.6744 0.071 Uiso 1 1 calc R . . . .
C13 C 0.4793(5) 0.4676(3) 0.6893(4) 0.0568(15) Uani 1 1 d . . . . .
H13A H 0.4726 0.4421 0.6400 0.068 Uiso 1 1 calc R . . . .
H13B H 0.5474 0.4436 0.7222 0.068 Uiso 1 1 calc R . . . .
C14 C 0.4464(4) 0.5891(3) 0.6210(3) 0.0418(10) Uani 1 1 d . . . . .
H14 H 0.4046 0.5601 0.5811 0.050 Uiso 1 1 calc R . . . .
C15 C 0.4490(4) 0.6688(3) 0.6165(2) 0.0363(9) Uani 1 1 d . . . . .
C16 C 0.5134(3) 0.7101(2) 0.6768(2) 0.0307(8) Uani 1 1 d . . . . .
C17 C 0.5759(4) 0.6690(3) 0.7381(2) 0.0341(9) Uani 1 1 d . . . . .
C18 C 0.5670(4) 0.5895(3) 0.7380(3) 0.0402(10) Uani 1 1 d . . . . .
H18 H 0.6072 0.5608 0.7787 0.048 Uiso 1 1 calc R . . . .
C19 C 0.3875(4) 0.7113(3) 0.5546(2) 0.0430(10) Uani 1 1 d . . . . .
H19 H 0.3463 0.6843 0.5131 0.052 Uiso 1 1 calc R . . . .
C20 C 0.6406(4) 0.7113(3) 0.7991(2) 0.0404(10) Uani 1 1 d . . . . .
H20 H 0.6839 0.6843 0.8399 0.048 Uiso 1 1 calc R . . . .
Br1 Br 1.00591(7) 0.7500 1.16086(4) 0.0519(3) Uani 1 2 d S T P . .
Br2 Br 0.46370(16) 0.7500 0.30700(19) 0.0624(8) Uani 0.848(10) 2 d S T P A 1
N3 N 0.3875(5) 0.7500 0.9178(3) 0.0401(12) Uani 1 2 d S T P . .
N4 N 0.0474(5) 0.7500 0.5610(3) 0.0463(13) Uani 1 2 d S T P . .
C21 C 0.9741(8) 0.7500 1.0517(4) 0.061(2) Uani 1 2 d S T P . .
H21A H 1.0110 0.7962 1.0317 0.073 Uiso 0.5 1 calc R . . . .
H21B H 1.0110 0.7038 1.0317 0.073 Uiso 0.5 1 calc R . . . .
C22 C 0.8359(7) 0.7500 1.0274(4) 0.0491(17) Uani 1 2 d S T P . .
C23 C 0.7735(5) 0.6811(3) 1.0183(3) 0.0522(13) Uani 1 1 d . . . . .
H23 H 0.8168 0.6338 1.0203 0.063 Uiso 1 1 calc R . . . .
C24 C 0.6484(5) 0.6812(3) 1.0064(3) 0.0473(11) Uani 1 1 d . . . . .
H24 H 0.6056 0.6338 1.0006 0.057 Uiso 1 1 calc R . . . .
C25 C 0.5840(7) 0.7500 1.0029(4) 0.0430(15) Uani 1 2 d S T P . .
C26 C 0.4472(7) 0.7500 0.9963(4) 0.0496(17) Uani 1 2 d S T P . .
H26A H 0.4203 0.7039 1.0220 0.060 Uiso 0.5 1 calc R . . . .
H26B H 0.4203 0.7961 1.0220 0.060 Uiso 0.5 1 calc R . . . .
C27 C 0.3587(4) 0.6826(3) 0.8818(3) 0.0409(10) Uani 1 1 d . . . . .
H27 H 0.3827 0.6356 0.9061 0.049 Uiso 1 1 calc R . . . .
C28 C 0.2968(4) 0.6806(3) 0.8123(2) 0.0358(9) Uani 1 1 d . . . . .
H28 H 0.2788 0.6324 0.7886 0.043 Uiso 1 1 calc R . . . .
C29 C 0.2579(5) 0.7500 0.7740(3) 0.0335(13) Uani 1 2 d S T P . .
C30 C 0.1874(5) 0.7500 0.7018(3) 0.0336(13) Uani 1 2 d S T P . .
C31 C 0.1479(4) 0.6808(3) 0.6637(3) 0.0379(9) Uani 1 1 d . . . . .
H31 H 0.1692 0.6326 0.6865 0.045 Uiso 1 1 calc R . . . .
C32 C 0.0804(4) 0.6825(3) 0.5955(3) 0.0419(10) Uani 1 1 d . . . . .
H32 H 0.0558 0.6354 0.5714 0.050 Uiso 1 1 calc R . . . .
C33 C -0.0212(8) 0.7500 0.4849(4) 0.061(2) Uani 1 2 d S T P . .
H33A H -0.0741 0.7961 0.4788 0.073 Uiso 0.5 1 calc R . . . .
H33B H -0.0741 0.7039 0.4788 0.073 Uiso 0.5 1 calc R . . . .
C34 C 0.0617(7) 0.7500 0.4253(4) 0.0542(19) Uani 1 2 d S T P . .
C35 C 0.1007(6) 0.6811(4) 0.3974(3) 0.0626(15) Uani 1 1 d . . . . .
H35 H 0.0755 0.6336 0.4163 0.075 Uiso 1 1 calc R . . . .
C36 C 0.1752(6) 0.6816(4) 0.3428(3) 0.0617(15) Uani 1 1 d . . . . .
H36 H 0.2014 0.6341 0.3242 0.074 Uiso 1 1 calc R . . . .
C37 C 0.2131(7) 0.7500 0.3141(4) 0.0525(18) Uani 1 2 d S T P A .
C38 C 0.2966(8) 0.7500 0.2551(5) 0.061(2) Uani 1 2 d S T P . .
H38A H 0.2824 0.7963 0.2232 0.073 Uiso 0.424(5) 1 calc R . . A 1
H38B H 0.2824 0.7037 0.2232 0.073 Uiso 0.424(5) 1 calc R . . A 1
H38C H 0.2723 0.7955 0.2237 0.073 Uiso 0.076(5) 1 calc R . . A 2
H38D H 0.2723 0.7045 0.2237 0.073 Uiso 0.076(5) 1 calc R . . A 2
P1 P 0.72267(14) 0.45130(8) 0.92081(8) 0.0518(4) Uani 1 1 d . . . . .
F1 F 0.6875(4) 0.4554(3) 1.0027(2) 0.0966(15) Uani 1 1 d . . . . .
F2 F 0.7538(4) 0.4489(3) 0.8374(2) 0.0845(12) Uani 1 1 d . . . . .
F3 F 0.6059(3) 0.3989(2) 0.8925(3) 0.0842(12) Uani 1 1 d . . . . .
F4 F 0.6407(5) 0.5260(2) 0.9000(2) 0.0843(13) Uani 1 1 d . . . . .
F5 F 0.8381(4) 0.5011(3) 0.9472(2) 0.0939(14) Uani 1 1 d . . . . .
F6 F 0.7952(4) 0.3757(2) 0.9433(3) 0.0992(15) Uani 1 1 d . . . . .
P2 P 0.75706(13) 0.52647(10) 0.55139(10) 0.0629(4) Uani 1 1 d . . . . .
F7 F 0.7279(4) 0.5865(3) 0.6130(2) 0.0927(14) Uani 1 1 d . . . . .
F8 F 0.7834(3) 0.4629(2) 0.4922(2) 0.0694(10) Uani 1 1 d . . . . .
F9 F 0.6379(3) 0.5534(2) 0.5002(2) 0.0671(9) Uani 1 1 d . . . . .
F10 F 0.8346(3) 0.5872(2) 0.5135(3) 0.0827(12) Uani 1 1 d . . . . .
F11 F 0.8775(4) 0.4998(3) 0.6039(2) 0.0873(13) Uani 1 1 d . . . . .
F12 F 0.6786(4) 0.4633(3) 0.5889(3) 0.1020(15) Uani 1 1 d . . . . .
N5 N 0.7676(8) 0.7500 0.6123(5) 0.082(2) Uani 1 2 d S T P . .
C39 C 0.7191(9) 0.7500 0.5537(6) 0.078(3) Uani 1 2 d S T P . .
C40 C 0.6537(10) 0.7500 0.4769(6) 0.093(4) Uani 1 2 d S T P . .
H40A H 0.5696 0.7668 0.4780 0.139 Uiso 0.5 1 calc R . . B -1
H40B H 0.6540 0.6979 0.4561 0.139 Uiso 0.5 1 calc R . . B -1
H40C H 0.6942 0.7853 0.4457 0.139 Uiso 0.5 1 calc R . . B -1
N6 N 0.2031(9) 0.2500 0.6703(5) 0.087(3) Uani 1 2 d S T P . .
C41 C 0.2466(9) 0.2500 0.7296(6) 0.064(2) Uani 1 2 d S T P . .
C42 C 0.3072(10) 0.2500 0.8059(5) 0.076(3) Uani 1 2 d S T P . .
H42A H 0.3212 0.1968 0.8230 0.114 Uiso 0.5 1 calc R . . C -1
H42B H 0.2558 0.2763 0.8383 0.114 Uiso 0.5 1 calc R . . C -1
H42C H 0.3852 0.2769 0.8080 0.114 Uiso 0.5 1 calc R . . C -1
Br2A Br 0.4823(8) 0.7500 0.2677(11) 0.075(3) Uani 0.152(10) 2 d S T P A 2

loop_
_atom_site_aniso_label
_atom_site_aniso_U_11
_atom_site_aniso_U_22
_atom_site_aniso_U_33
_atom_site_aniso_U_23
_atom_site_aniso_U_13
_atom_site_aniso_U_12
N1 0.042(2) 0.0298(19) 0.060(2) 0.0069(18) 0.0149(18) 0.0005(15)
N2 0.038(2) 0.0278(18) 0.064(3) 0.0017(18) 0.0187(18) 0.0014(15)
C1 0.034(2) 0.039(2) 0.052(3) -0.006(2) 0.0098(19) -0.0056(18)
C2 0.033(2) 0.037(2) 0.040(2) 0.0023(19) 0.0040(17) -0.0003(17)
C3 0.036(2) 0.032(2) 0.034(2) -0.0010(18) 0.0053(16) -0.0024(17)
C4 0.043(2) 0.040(2) 0.035(2) 0.0048(19) 0.0076(18) 0.0023(19)
C5 0.048(3) 0.043(3) 0.043(2) 0.013(2) 0.012(2) 0.004(2)
C6 0.055(3) 0.027(2) 0.086(4) 0.006(2) 0.024(3) 0.001(2)
C7 0.054(3) 0.024(2) 0.087(4) 0.005(2) 0.025(3) 0.000(2)
C8 0.054(3) 0.042(3) 0.084(4) 0.023(3) 0.023(3) 0.007(2)
C9 0.049(3) 0.044(3) 0.090(4) 0.022(3) 0.019(3) 0.006(2)
C10 0.050(3) 0.022(2) 0.095(4) 0.003(2) 0.024(3) 0.0003(19)
C11 0.063(3) 0.040(3) 0.085(4) -0.019(3) 0.028(3) -0.011(2)
C12 0.052(3) 0.037(3) 0.091(4) -0.017(3) 0.023(3) -0.011(2)
C13 0.058(3) 0.024(2) 0.093(4) 0.005(3) 0.026(3) 0.001(2)
C14 0.038(2) 0.036(2) 0.051(3) -0.011(2) 0.0077(19) -0.0034(18)
C15 0.034(2) 0.036(2) 0.037(2) -0.0013(18) 0.0015(17) -0.0021(17)
C16 0.0278(19) 0.035(2) 0.0289(19) -0.0025(17) 0.0019(15) -0.0007(16)
C17 0.032(2) 0.037(2) 0.034(2) 0.0045(17) 0.0059(16) 0.0026(17)
C18 0.036(2) 0.039(2) 0.046(3) 0.010(2) 0.0076(19) 0.0056(18)
C19 0.042(2) 0.051(3) 0.033(2) -0.006(2) -0.0071(18) -0.004(2)
C20 0.034(2) 0.056(3) 0.030(2) 0.0050(19) 0.0003(17) 0.002(2)
Br1 0.0575(5) 0.0568(5) 0.0390(4) 0.000 -0.0022(3) 0.000
Br2 0.0493(8) 0.0656(7) 0.0701(17) 0.000 -0.0013(7) 0.000
N3 0.041(3) 0.046(3) 0.032(3) 0.000 0.000(2) 0.000
N4 0.043(3) 0.057(4) 0.037(3) 0.000 -0.001(2) 0.000
C21 0.063(5) 0.089(6) 0.032(4) 0.000 0.005(3) 0.000
C22 0.054(4) 0.062(5) 0.031(3) 0.000 0.002(3) 0.000
C23 0.064(3) 0.048(3) 0.041(3) -0.003(2) -0.004(2) 0.014(2)
C24 0.060(3) 0.041(3) 0.038(2) -0.004(2) -0.004(2) -0.001(2)
C25 0.052(4) 0.045(4) 0.030(3) 0.000 -0.001(3) 0.000
C26 0.060(4) 0.053(4) 0.033(3) 0.000 -0.002(3) 0.000
C27 0.042(2) 0.037(2) 0.043(2) 0.005(2) 0.0061(19) 0.0020(19)
C28 0.038(2) 0.032(2) 0.037(2) 0.0003(18) 0.0044(17) 0.0019(17)
C29 0.034(3) 0.030(3) 0.038(3) 0.000 0.007(2) 0.000
C30 0.033(3) 0.034(3) 0.034(3) 0.000 0.006(2) 0.000
C31 0.042(2) 0.033(2) 0.039(2) 0.0003(18) 0.0067(18) 0.0005(18)
C32 0.042(2) 0.041(3) 0.041(2) -0.005(2) 0.0026(19) -0.002(2)
C33 0.060(5) 0.077(6) 0.041(4) 0.000 -0.016(3) 0.000
C34 0.055(4) 0.066(5) 0.036(4) 0.000 -0.015(3) 0.000
C35 0.081(4) 0.055(3) 0.049(3) -0.007(3) -0.002(3) -0.015(3)
C36 0.077(4) 0.053(3) 0.053(3) -0.009(3) 0.000(3) -0.003(3)
C37 0.059(4) 0.047(4) 0.047(4) 0.000 -0.011(3) 0.000
C38 0.057(5) 0.059(5) 0.062(5) 0.000 -0.011(4) 0.000
P1 0.0609(8) 0.0474(7) 0.0480(7) 0.0051(6) 0.0107(6) -0.0020(6)
F1 0.113(3) 0.130(4) 0.053(2) 0.035(2) 0.031(2) 0.028(3)
F2 0.079(2) 0.120(3) 0.056(2) -0.028(2) 0.0169(18) -0.011(2)
F3 0.062(2) 0.074(2) 0.111(3) 0.031(2) -0.011(2) -0.0111(18)
F4 0.142(4) 0.053(2) 0.055(2) 0.0007(17) 0.003(2) 0.022(2)
F5 0.107(3) 0.115(3) 0.057(2) 0.003(2) 0.002(2) -0.057(3)
F6 0.090(3) 0.070(2) 0.122(4) -0.017(2) -0.046(2) 0.023(2)
P2 0.0476(8) 0.0714(10) 0.0702(10) -0.0257(8) 0.0092(7) -0.0032(7)
F7 0.076(2) 0.118(4) 0.083(3) -0.046(3) 0.005(2) 0.019(2)
F8 0.0539(18) 0.066(2) 0.085(2) -0.0345(19) -0.0032(16) -0.0002(15)
F9 0.0495(17) 0.065(2) 0.085(2) -0.0199(18) 0.0030(16) 0.0031(15)
F10 0.058(2) 0.080(3) 0.113(3) -0.037(2) 0.023(2) -0.0204(18)
F11 0.070(2) 0.095(3) 0.091(3) -0.042(2) -0.0098(19) 0.021(2)
F12 0.071(3) 0.108(3) 0.135(4) 0.021(3) 0.044(3) 0.014(2)
N5 0.083(6) 0.099(7) 0.060(5) 0.000 -0.002(4) 0.000
C39 0.066(6) 0.104(8) 0.063(6) 0.000 0.008(5) 0.000
C40 0.063(6) 0.135(11) 0.075(7) 0.000 -0.006(5) 0.000
N6 0.084(6) 0.106(7) 0.068(6) 0.000 -0.004(4) 0.000
C41 0.069(6) 0.060(5) 0.063(6) 0.000 0.014(4) 0.000
C42 0.088(7) 0.080(7) 0.061(6) 0.000 0.014(5) 0.000
Br2A 0.094(6) 0.065(4) 0.075(8) 0.000 0.046(5) 0.000

loop_
_atom_type_symbol
_atom_type_description
_atom_type_scat_dispersion_real
_atom_type_scat_dispersion_imag
_atom_type_scat_source
C C 0.0181 0.0091 'International Tables Vol C Tables 4.2.6.8 and 6.1.1.4'
H H 0.0000 0.0000 'International Tables Vol C Tables 4.2.6.8 and 6.1.1.4'
Br Br -0.6763 1.2805 'International Tables Vol C Tables 4.2.6.8 and 6.1.1.4'
F F 0.0727 0.0534 'International Tables Vol C Tables 4.2.6.8 and 6.1.1.4'
N N 0.0311 0.0180 'International Tables Vol C Tables 4.2.6.8 and 6.1.1.4'
P P 0.2955 0.4335 'International Tables Vol C Tables 4.2.6.8 and 6.1.1.4'

loop_
_geom_angle_atom_site_label_1
_geom_angle_atom_site_label_2
_geom_angle_atom_site_label_3
_geom_angle
_geom_angle_site_symmetry_1
_geom_angle_site_symmetry_3
C1 N1 C6 119.6(5) . .
C5 N1 C1 119.5(4) . .
C5 N1 C6 119.6(5) . .
C14 N2 C13 118.3(5) . .
C18 N2 C13 118.3(5) . .
C18 N2 C14 123.0(4) . .
N1 C1 H1 119.5 . .
C2 C1 N1 121.1(4) . .
C2 C1 H1 119.5 . .
C1 C2 H2 119.1 . .
C1 C2 C3 121.8(4) . .
C3 C2 H2 119.1 . .
C2 C3 C3 123.4(3) . 4_575
C2 C3 C4 114.7(4) . .
C3 C3 C4 121.9(3) 4_575 .
C3 C4 H4 119.7 . .
C5 C4 C3 120.7(5) . .
C5 C4 H4 119.7 . .
N1 C5 C4 122.2(4) . .
N1 C5 H5 118.9 . .
C4 C5 H5 118.9 . .
N1 C6 H6A 109.9 . .
N1 C6 H6B 109.9 . .
N1 C6 C7 108.9(4) . .
H6A C6 H6B 108.3 . .
C7 C6 H6A 109.9 . .
C7 C6 H6B 109.9 . .
C8 C7 C6 120.2(6) . .
C12 C7 C6 120.4(6) . .
C12 C7 C8 119.2(5) . .
C7 C8 H8 119.7 . .
C7 C8 C9 120.5(6) . .
C9 C8 H8 119.7 . .
C8 C9 H9 119.8 . .
C10 C9 C8 120.4(6) . .
C10 C9 H9 119.8 . .
C9 C10 C11 119.4(5) . .
C9 C10 C13 120.8(6) . .
C11 C10 C13 119.6(6) . .
C10 C11 H11 120.3 . .
C12 C11 C10 119.4(6) . .
C12 C11 H11 120.3 . .
C7 C12 C11 121.0(6) . .
C7 C12 H12 119.5 . .
C11 C12 H12 119.5 . .
N2 C13 H13A 110.1 . .
N2 C13 H13B 110.1 . .
C10 C13 N2 107.9(4) . .
C10 C13 H13A 110.1 . .
C10 C13 H13B 110.1 . .
H13A C13 H13B 108.4 . .
N2 C14 H14 119.7 . .
N2 C14 C15 120.6(4) . .
C15 C14 H14 119.7 . .
C14 C15 C16 118.1(4) . .
C14 C15 C19 123.2(4) . .
C16 C15 C19 118.7(4) . .
C15 C16 C17 119.5(4) . .
C16 C16 C15 120.3(3) 4_575 .
C16 C16 C17 120.2(2) 4_575 .
C16 C17 C20 119.1(4) . .
C18 C17 C16 118.2(4) . .
C18 C17 C20 122.6(4) . .
N2 C18 C17 120.6(4) . .
N2 C18 H18 119.7 . .
C17 C18 H18 119.7 . .
C15 C19 H19 119.6 . .
C19 C19 C15 120.9(3) 4_575 .
C19 C19 H19 119.6 4_575 .
C17 C20 H20 119.6 . .
C20 C20 C17 120.8(3) 4_575 .
C20 C20 H20 119.6 4_575 .
C27 N3 C26 120.4(3) 4_575 .
C27 N3 C26 120.4(3) . .
C27 N3 C27 119.2(5) . 4_575
C32 N4 C32 119.7(6) . 4_575
C32 N4 C33 120.1(3) . .
C32 N4 C33 120.1(3) 4_575 .
Br1 C21 H21A 109.8 . .
Br1 C21 H21B 109.8 . .
H21A C21 H21B 108.2 . .
C22 C21 Br1 109.4(5) . .
C22 C21 H21A 109.8 . .
C22 C21 H21B 109.8 . .
C23 C22 C21 119.9(4) 4_575 .
C23 C22 C21 119.9(4) . .
C23 C22 C23 120.0(7) . 4_575
C22 C23 H23 120.1 . .
C24 C23 C22 119.8(5) . .
C24 C23 H23 120.1 . .
C23 C24 H24 119.7 . .
C23 C24 C25 120.7(5) . .
C25 C24 H24 119.7 . .
C24 C25 C24 118.7(7) 4_575 .
C24 C25 C26 120.7(3) 4_575 .
C24 C25 C26 120.7(3) . .
N3 C26 C25 113.3(6) . .
N3 C26 H26A 108.9 . .
N3 C26 H26B 108.9 . .
C25 C26 H26A 108.9 . .
C25 C26 H26B 108.9 . .
H26A C26 H26B 107.7 . .
N3 C27 H27 119.1 . .
C28 C27 N3 121.8(4) . .
C28 C27 H27 119.1 . .
C27 C28 H28 119.5 . .
C27 C28 C29 120.9(4) . .
C29 C28 H28 119.5 . .
C28 C29 C28 115.1(6) . 4_575
C28 C29 C30 122.4(3) 4_575 .
C28 C29 C30 122.4(3) . .
C31 C30 C29 122.5(3) . .
C31 C30 C29 122.5(3) 4_575 .
C31 C30 C31 114.9(6) 4_575 .
C30 C31 H31 119.3 . .
C32 C31 C30 121.3(4) . .
C32 C31 H31 119.3 . .
N4 C32 C31 121.4(5) . .
N4 C32 H32 119.3 . .
C31 C32 H32 119.3 . .
N4 C33 H33A 109.2 . .
N4 C33 H33B 109.2 . .
N4 C33 C34 112.1(7) . .
H33A C33 H33B 107.9 . .
C34 C33 H33A 109.2 . .
C34 C33 H33B 109.2 . .
C35 C34 C33 120.6(4) 4_575 .
C35 C34 C33 120.6(4) . .
C35 C34 C35 118.9(8) 4_575 .
C34 C35 H35 119.9 . .
C36 C35 C34 120.2(6) . .
C36 C35 H35 119.9 . .
C35 C36 H36 119.4 . .
C35 C36 C37 121.1(6) . .
C37 C36 H36 119.4 . .
C36 C37 C36 118.4(8) . 4_575
C36 C37 C38 120.8(4) 4_575 .
C36 C37 C38 120.8(4) . .
Br2 C38 H38A 110.3 . .
Br2 C38 H38B 110.3 . .
C37 C38 Br2 107.0(5) . .
C37 C38 H38A 110.3 . .
C37 C38 H38B 110.3 . .
C37 C38 H38C 105.1 . .
C37 C38 H38D 105.1 . .
C37 C38 Br2A 128.9(8) . .
H38A C38 H38B 108.6 . .
H38C C38 H38D 105.9 . .
Br2A C38 H38C 105.1 . .
Br2A C38 H38D 105.1 . .
F1 P1 F2 178.0(3) . .
F1 P1 F3 92.1(3) . .
F1 P1 F4 89.0(2) . .
F2 P1 F3 87.0(2) . .
F2 P1 F4 89.1(2) . .
F4 P1 F3 88.5(2) . .
F5 P1 F1 88.9(3) . .
F5 P1 F2 92.0(2) . .
F5 P1 F3 178.7(3) . .
F5 P1 F4 92.3(3) . .
F6 P1 F1 88.5(3) . .
F6 P1 F2 93.3(3) . .
F6 P1 F3 88.5(2) . .
F6 P1 F4 176.1(3) . .
F6 P1 F5 90.7(3) . .
F7 P2 F8 177.0(3) . .
F7 P2 F11 90.2(2) . .
F7 P2 F12 89.0(3) . .
F8 P2 F11 89.2(2) . .
F8 P2 F12 88.1(3) . .
F9 P2 F7 89.2(2) . .
F9 P2 F8 91.35(19) . .
F9 P2 F11 179.4(2) . .
F9 P2 F12 89.5(2) . .
F10 P2 F7 92.1(3) . .
F10 P2 F8 90.8(2) . .
F10 P2 F9 90.6(2) . .
F10 P2 F11 89.4(3) . .
F10 P2 F12 178.9(3) . .
F11 P2 F12 90.5(3) . .
N5 C39 C40 179.3(12) . .
C39 C40 H40A 109.5 . .
C39 C40 H40B 109.5 . .
C39 C40 H40C 109.5 . .
H40A C40 H40B 109.5 . .
H40A C40 H40C 109.5 . .
H40B C40 H40C 109.5 . .
N6 C41 C42 178.2(11) . .
C41 C42 H42A 109.5 . .
C41 C42 H42B 109.5 . .
C41 C42 H42C 109.5 . .
H42A C42 H42B 109.5 . .
H42A C42 H42C 109.5 . .
H42B C42 H42C 109.5 . .

loop_
_geom_bond_atom_site_label_1
_geom_bond_atom_site_label_2
_geom_bond_distance
_geom_bond_site_symmetry_2
N1 C1 1.367(7) .
N1 C5 1.342(7) .
N1 C6 1.484(6) .
N2 C13 1.510(6) .
N2 C14 1.340(7) .
N2 C18 1.336(7) .
C1 H1 0.9500 .
C1 C2 1.358(7) .
C2 H2 0.9500 .
C2 C3 1.418(6) .
C3 C3 1.422(9) 4_575
C3 C4 1.439(6) .
C4 H4 0.9500 .
C4 C5 1.359(7) .
C5 H5 0.9500 .
C6 H6A 0.9900 .
C6 H6B 0.9900 .
C6 C7 1.505(7) .
C7 C8 1.384(9) .
C7 C12 1.379(9) .
C8 H8 0.9500 .
C8 C9 1.391(8) .
C9 H9 0.9500 .
C9 C10 1.377(9) .
C10 C11 1.403(9) .
C10 C13 1.506(7) .
C11 H11 0.9500 .
C11 C12 1.392(8) .
C12 H12 0.9500 .
C13 H13A 0.9900 .
C13 H13B 0.9900 .
C14 H14 0.9500 .
C14 C15 1.387(7) .
C15 C16 1.418(6) .
C15 C19 1.436(6) .
C16 C16 1.386(9) 4_575
C16 C17 1.421(6) .
C17 C18 1.384(7) .
C17 C20 1.438(6) .
C18 H18 0.9500 .
C19 C19 1.344(10) 4_575
C19 H19 0.9500 .
C20 C20 1.343(10) 4_575
C20 H20 0.9500 .
Br1 C21 1.958(7) .
Br2 C38 1.965(8) .
N3 C26 1.487(9) .
N3 C27 1.356(5) 4_575
N3 C27 1.356(5) .
N4 C32 1.356(6) 4_575
N4 C32 1.356(6) .
N4 C33 1.483(9) .
C21 H21A 0.9900 .
C21 H21B 0.9900 .
C21 C22 1.538(11) .
C22 C23 1.382(7) .
C22 C23 1.382(7) 4_575
C23 H23 0.9500 .
C23 C24 1.376(8) .
C24 H24 0.9500 .
C24 C25 1.388(6) .
C25 C24 1.388(6) 4_575
C25 C26 1.506(10) .
C26 H26A 0.9900 .
C26 H26B 0.9900 .
C27 H27 0.9500 .
C27 C28 1.353(7) .
C28 H28 0.9500 .
C28 C29 1.427(5) .
C29 C28 1.427(5) 4_575
C29 C30 1.433(9) .
C30 C31 1.425(6) 4_575
C30 C31 1.425(6) .
C31 H31 0.9500 .
C31 C32 1.358(7) .
C32 H32 0.9500 .
C33 H33A 0.9900 .
C33 H33B 0.9900 .
C33 C34 1.502(12) .
C34 C35 1.389(7) .
C34 C35 1.388(7) 4_575
C35 H35 0.9500 .
C35 C36 1.366(9) .
C36 H36 0.9500 .
C36 C37 1.383(8) .
C37 C36 1.383(8) 4_575
C37 C38 1.499(12) .
C38 H38A 0.9900 .
C38 H38B 0.9900 .
C38 H38C 0.9900 .
C38 H38D 0.9900 .
C38 Br2A 2.042(12) .
P1 F1 1.580(4) .
P1 F2 1.589(4) .
P1 F3 1.611(4) .
P1 F4 1.601(4) .
P1 F5 1.567(4) .
P1 F6 1.565(4) .
P2 F7 1.588(4) .
P2 F8 1.591(3) .
P2 F9 1.583(4) .
P2 F10 1.572(4) .
P2 F11 1.603(4) .
P2 F12 1.603(5) .
N5 C39 1.123(13) .
C39 C40 1.482(15) .
C40 H40A 0.9800 .
C40 H40B 0.9800 .
C40 H40C 0.9800 .
N6 C41 1.117(12) .
C41 C42 1.454(14) .
C42 H42A 0.9800 .
C42 H42B 0.9800 .
C42 H42C 0.9800 .

loop_
_geom_torsion_atom_site_label_1
_geom_torsion_atom_site_label_2
_geom_torsion_atom_site_label_3
_geom_torsion_atom_site_label_4
_geom_torsion
_geom_torsion_site_symmetry_1
_geom_torsion_site_symmetry_4
N1 C1 C2 C3 1.6(7) . .
N1 C6 C7 C8 82.4(6) . .
N1 C6 C7 C12 -92.1(6) . .
N2 C14 C15 C16 0.7(7) . .
N2 C14 C15 C19 -177.9(4) . .
C1 N1 C5 C4 -1.0(7) . .
C1 N1 C6 C7 86.8(6) . .
C1 C2 C3 C3 177.6(3) . 4_575
C1 C2 C3 C4 -2.1(6) . .
C2 C3 C4 C5 1.2(6) . .
C3 C3 C4 C5 -178.5(3) 4_575 .
C3 C4 C5 N1 0.3(7) . .
C5 N1 C1 C2 0.0(7) . .
C5 N1 C6 C7 -80.1(6) . .
C6 N1 C1 C2 -166.9(4) . .
C6 N1 C5 C4 165.9(4) . .
C6 C7 C8 C9 -172.7(5) . .
C6 C7 C12 C11 172.5(5) . .
C7 C8 C9 C10 0.0(8) . .
C8 C7 C12 C11 -2.1(8) . .
C8 C9 C10 C11 -1.7(8) . .
C8 C9 C10 C13 173.9(5) . .
C9 C10 C11 C12 1.6(8) . .
C9 C10 C13 N2 -83.9(6) . .
C10 C11 C12 C7 0.3(8) . .
C11 C10 C13 N2 91.7(6) . .
C12 C7 C8 C9 1.9(8) . .
C13 N2 C14 C15 169.8(4) . .
C13 N2 C18 C17 -170.6(4) . .
C13 C10 C11 C12 -174.1(5) . .
C14 N2 C13 C10 -82.9(6) . .
C14 N2 C18 C17 2.1(7) . .
C14 C15 C16 C16 -176.6(3) . 4_575
C14 C15 C16 C17 2.0(6) . .
C14 C15 C19 C19 176.5(3) . 4_575
C15 C16 C17 C18 -2.7(6) . .
C15 C16 C17 C20 -179.8(4) . .
C16 C15 C19 C19 -2.1(5) . 4_575
C16 C16 C17 C18 175.9(3) 4_575 .
C16 C16 C17 C20 -1.2(5) 4_575 .
C16 C17 C18 N2 0.7(6) . .
C16 C17 C20 C20 1.2(5) . 4_575
C18 N2 C13 C10 90.1(6) . .
C18 N2 C14 C15 -2.8(7) . .
C18 C17 C20 C20 -175.7(3) . 4_575
C19 C15 C16 C16 2.1(5) . 4_575
C19 C15 C16 C17 -179.3(4) . .
C20 C17 C18 N2 177.7(4) . .
Br1 C21 C22 C23 -88.3(6) . .
Br1 C21 C22 C23 88.3(6) . 4_575
N3 C27 C28 C29 -0.6(8) . .
N4 C33 C34 C35 -89.9(6) . 4_575
N4 C33 C34 C35 89.9(6) . .
C21 C22 C23 C24 171.3(5) . .
C22 C23 C24 C25 0.5(8) . .
C23 C22 C23 C24 -5.4(10) 4_575 .
C23 C24 C25 C24 4.4(10) . 4_575
C23 C24 C25 C26 -174.8(5) . .
C24 C25 C26 N3 90.4(5) 4_575 .
C24 C25 C26 N3 -90.4(5) . .
C26 N3 C27 C28 175.2(5) . .
C27 N3 C26 C25 90.8(5) . .
C27 N3 C26 C25 -90.8(5) 4_575 .
C27 N3 C27 C28 -3.2(9) 4_575 .
C27 C28 C29 C28 4.2(8) . 4_575
C27 C28 C29 C30 -177.1(5) . .
C28 C29 C30 C31 1.8(9) . .
C28 C29 C30 C31 -1.8(9) 4_575 4_575
C28 C29 C30 C31 179.6(5) . 4_575
C28 C29 C30 C31 -179.6(5) 4_575 .
C29 C30 C31 C32 179.5(5) . .
C30 C31 C32 N4 -0.3(8) . .
C31 C30 C31 C32 1.6(8) 4_575 .
C32 N4 C32 C31 -1.1(9) 4_575 .
C32 N4 C33 C34 -89.0(5) . .
C32 N4 C33 C34 89.0(5) 4_575 .
C33 N4 C32 C31 177.0(6) . .
C33 C34 C35 C36 179.4(6) . .
C34 C35 C36 C37 -0.1(10) . .
C35 C34 C35 C36 -0.7(11) 4_575 .
C35 C36 C37 C36 0.9(12) . 4_575
C35 C36 C37 C38 178.9(6) . .
C36 C37 C38 Br2 -89.0(6) . .
C36 C37 C38 Br2 89.0(6) 4_575 .
C36 C37 C38 Br2A -89.0(6) . .
C36 C37 C38 Br2A 89.0(6) 4_575 .

loop_
_twin_individual_id
_twin_individual_mass_fraction_refined
1 0.827(2)
2 0.173(2)
